data_4348939
loop_
_publ_author_name
'Shin, Jong Won'
'Jeong, Ah Rim'
'Hayami, Shinya'
'Moon, Dohyun'
'Min, Kil Sik'

_publ_section_title
;
 Synthesis, structure, and magnetic properties of dicopper and tricobalt
 complexes based on N-(2-pyridylmethyl)iminodiethanol
;
_journal_issue 8
_journal_name_full 'Inorganic Chemistry Frontiers'
_journal_page_first 763
_journal_paper_doi 10.1039/C5QI00088B
_journal_volume 2
_journal_year 2015
_chemical_formula_moiety 'C20 H31 Cu2 N5 O7, 2(N O3)'
_chemical_formula_sum 'C20 H31 Cu2 N7 O13'
_chemical_formula_weight 704.60
_space_group_crystal_system monoclinic
_space_group_IT_number 14
_space_group_name_Hall '-P 2ybc'
_space_group_name_H-M_alt 'P 1 21/c 1'
_atom_sites_solution_hydrogens geom
_audit_creation_method SHELXL-2014/7
_audit_update_record
;
2015-05-25 deposited with the CCDC.
2015-06-29 downloaded from the CCDC.
;
_cell_angle_alpha 90
_cell_angle_beta 92.448(2)
_cell_angle_gamma 90
_cell_formula_units_Z 4
_cell_length_a 17.4759(12)
_cell_length_b 9.7067(6)
_cell_length_c 16.4929(11)
_cell_measurement_reflns_used 5874
_cell_measurement_temperature 200(2)
_cell_measurement_theta_max 27.59
_cell_measurement_theta_min 2.40
_cell_volume 2795.2(3)
_computing_cell_refinement 'Bruker SMART'
_computing_data_collection 'Bruker SMART'
_computing_data_reduction 'Bruker SAINT'
_computing_molecular_graphics ORTEP
_computing_publication_material WINGX
_computing_structure_refinement 'SHELXL-2014/7 (Sheldrick, 2014)'
_computing_structure_solution 'SHELXS-2014/7 (sheldrick, 2014)'
_diffrn_ambient_temperature 200(2)
_diffrn_measured_fraction_theta_full 0.999
_diffrn_measured_fraction_theta_max 0.998
_diffrn_measurement_device_type 'CCD area detector'
_diffrn_measurement_method 'phi and omega scans'
_diffrn_radiation_type MoK\a
_diffrn_radiation_wavelength 0.71073
_diffrn_reflns_av_R_equivalents 0.0499
_diffrn_reflns_av_unetI/netI 0.0693
_diffrn_reflns_Laue_measured_fraction_full 0.999
_diffrn_reflns_Laue_measured_fraction_max 0.998
_diffrn_reflns_limit_h_max 23
_diffrn_reflns_limit_h_min -23
_diffrn_reflns_limit_k_max 12
_diffrn_reflns_limit_k_min -11
_diffrn_reflns_limit_l_max 19
_diffrn_reflns_limit_l_min -21
_diffrn_reflns_number 20103
_diffrn_reflns_point_group_measured_fraction_full 0.999
_diffrn_reflns_point_group_measured_fraction_max 0.998
_diffrn_reflns_theta_full 25.242
_diffrn_reflns_theta_max 28.301
_diffrn_reflns_theta_min 2.333
_diffrn_source 'sealed tube'
_exptl_absorpt_coefficient_mu 1.598
_exptl_absorpt_correction_T_max 0.845
_exptl_absorpt_correction_T_min 0.688
_exptl_absorpt_correction_type multi-scan
_exptl_absorpt_process_details SADABS
_exptl_crystal_colour blue
_exptl_crystal_density_diffrn 1.674
_exptl_crystal_description block
_exptl_crystal_F_000 1448
_exptl_crystal_size_max 0.340
_exptl_crystal_size_mid 0.200
_exptl_crystal_size_min 0.140
_refine_diff_density_max 1.115
_refine_diff_density_min -0.942
_refine_diff_density_rms 0.146
_refine_ls_extinction_method none
_refine_ls_goodness_of_fit_ref 1.120
_refine_ls_hydrogen_treatment constr
_refine_ls_matrix_type full
_refine_ls_number_parameters 386
_refine_ls_number_reflns 6931
_refine_ls_number_restraints 1
_refine_ls_restrained_S_all 1.120
_refine_ls_R_factor_all 0.1102
_refine_ls_R_factor_gt 0.0545
_refine_ls_shift/su_max 0.001
_refine_ls_shift/su_mean 0.000
_refine_ls_structure_factor_coef Fsqd
_refine_ls_weighting_details 'w=1/[\s^2^(Fo^2^)+(0.0525P)^2^+6.8874P] where P=(Fo^2^+2Fc^2^)/3'
_refine_ls_weighting_scheme calc
_refine_ls_wR_factor_gt 0.1157
_refine_ls_wR_factor_ref 0.1705
_reflns_Friedel_coverage 0.000
_reflns_number_gt 4127
_reflns_number_total 6931
_reflns_threshold_expression 'I > 2\s(I)'
_cod_data_source_file c5qi00088b1.cif
_cod_data_source_block shelx
_cod_original_sg_symbol_H-M 'P 21/c'
_cod_database_code 4348939
_shelx_shelxl_version_number 2014/7
_shelx_space_group_comment
;
The symmetry employed for this shelxl refinement is uniquely defined
by the following loop, which should always be used as a source of
symmetry information in preference to the above space-group names.
They are only intended as comments.
;
_shelx_estimated_absorpt_t_min 0.613
_shelx_estimated_absorpt_t_max 0.807

loop_
_space_group_symop_operation_xyz
'x, y, z'
'-x, y+1/2, -z+1/2'
'-x, -y, -z'
'x, -y-1/2, z-1/2'

loop_
_atom_site_label
_atom_site_type_symbol
_atom_site_fract_x
_atom_site_fract_y
_atom_site_fract_z
_atom_site_U_iso_or_equiv
_atom_site_adp_type
_atom_site_occupancy
_atom_site_site_symmetry_order
_atom_site_calc_flag
_atom_site_refinement_flags_posn
_atom_site_refinement_flags_adp
_atom_site_refinement_flags_occupancy
_atom_site_disorder_assembly
_atom_site_disorder_group
Cu1 Cu 0.31231(4) 1.00677(6) 0.20199(4) 0.03256(18) Uani 1 1 d . . . . .
Cu2 Cu 0.20874(3) 0.92255(6) 0.35936(3) 0.03084(17) Uani 1 1 d . . . . .
O1 O 0.2812(2) 1.0723(4) 0.0634(2) 0.0474(10) Uani 1 1 d . . . . .
H1 H 0.2337 1.0816 0.0556 0.071 Uiso 1 1 calc R U . . .
O2 O 0.2325(2) 1.0502(4) 0.2751(2) 0.0371(8) Uani 1 1 d . . . . .
O3 O 0.2946(2) 0.9799(4) 0.4367(2) 0.0411(9) Uani 1 1 d . . . . .
H3 H 0.3359 0.9906 0.4131 0.062 Uiso 1 1 calc R U . . .
O4 O 0.1143(3) 1.0361(5) 0.4289(3) 0.0598(12) Uani 1 1 d . . . . .
H4 H 0.1286 1.1186 0.4323 0.090 Uiso 1 1 calc R U . A 1
N1 N 0.4168(2) 0.9822(4) 0.1618(3) 0.0337(10) Uani 1 1 d . . . . .
N2 N 0.3412(2) 1.2077(4) 0.2087(2) 0.0349(10) Uani 1 1 d . . . . .
N3 N 0.1315(2) 0.8144(5) 0.2929(3) 0.0375(10) Uani 1 1 d . . . . .
N4 N 0.1912(3) 0.7774(5) 0.4440(3) 0.0422(11) Uani 1 1 d . . . . .
C1 C 0.4429(3) 0.8715(6) 0.1229(3) 0.0414(13) Uani 1 1 d . . . . .
H1A H 0.4110 0.7924 0.1177 0.050 Uiso 1 1 calc R U . . .
C2 C 0.5140(3) 0.8682(7) 0.0905(4) 0.0484(15) Uani 1 1 d . . . . .
H2 H 0.5310 0.7889 0.0628 0.058 Uiso 1 1 calc R U . . .
C3 C 0.5600(3) 0.9836(7) 0.0993(4) 0.0543(16) Uani 1 1 d . . . . .
H3A H 0.6097 0.9845 0.0781 0.065 Uiso 1 1 calc R U . . .
C4 C 0.5332(3) 1.0963(7) 0.1389(4) 0.0496(15) Uani 1 1 d . . . . .
H4A H 0.5645 1.1757 0.1458 0.059 Uiso 1 1 calc R U . . .
C5 C 0.4598(3) 1.0949(6) 0.1692(3) 0.0412(13) Uani 1 1 d . . . . .
C6 C 0.4271(3) 1.2131(5) 0.2136(3) 0.0409(13) Uani 1 1 d . . . . .
H6A H 0.4446 1.3007 0.1899 0.049 Uiso 1 1 calc R U . . .
H6B H 0.4455 1.2102 0.2712 0.049 Uiso 1 1 calc R U . . .
C7 C 0.3093(3) 1.2842(6) 0.1351(3) 0.0433(13) Uani 1 1 d . . . . .
H7A H 0.2544 1.3038 0.1421 0.052 Uiso 1 1 calc R U . . .
H7B H 0.3363 1.3734 0.1308 0.052 Uiso 1 1 calc R U . . .
C8 C 0.3177(4) 1.2042(6) 0.0581(3) 0.0472(14) Uani 1 1 d . . . . .
H8A H 0.2942 1.2565 0.0119 0.057 Uiso 1 1 calc R U . . .
H8B H 0.3727 1.1914 0.0483 0.057 Uiso 1 1 calc R U . . .
C9 C 0.3052(3) 1.2601(5) 0.2828(3) 0.0419(13) Uani 1 1 d . . . . .
H9A H 0.3001 1.3616 0.2800 0.050 Uiso 1 1 calc R U . . .
H9B H 0.3375 1.2365 0.3316 0.050 Uiso 1 1 calc R U . . .
C10 C 0.2269(3) 1.1944(6) 0.2881(4) 0.0445(14) Uani 1 1 d . . . . .
H10A H 0.2066 1.2121 0.3423 0.053 Uiso 1 1 calc R U . . .
H10B H 0.1910 1.2353 0.2467 0.053 Uiso 1 1 calc R U . . .
C11 C 0.0969(3) 0.8525(6) 0.2228(3) 0.0378(12) Uani 1 1 d . . . . .
H11 H 0.1114 0.9363 0.1980 0.045 Uiso 1 1 calc R U . . .
C12 C 0.0408(3) 0.7730(7) 0.1858(4) 0.0526(16) Uani 1 1 d . . . . .
H12 H 0.0160 0.8027 0.1364 0.063 Uiso 1 1 calc R U . . .
C13 C 0.0205(4) 0.6506(9) 0.2202(4) 0.078(2) Uani 1 1 d . . . . .
H13 H -0.0174 0.5932 0.1948 0.093 Uiso 1 1 calc R U . . .
C14 C 0.0567(5) 0.6131(9) 0.2927(5) 0.086(3) Uani 1 1 d . . . . .
H14 H 0.0422 0.5306 0.3190 0.103 Uiso 1 1 calc R U . . .
C15 C 0.1130(4) 0.6937(6) 0.3269(4) 0.0532(16) Uani 1 1 d . . . . .
C16 C 0.1601(5) 0.6543(7) 0.4010(4) 0.067(2) Uani 1 1 d . . . . .
H16A H 0.1282 0.6010 0.4380 0.081 Uiso 1 1 calc R U . . .
H16B H 0.2030 0.5947 0.3852 0.081 Uiso 1 1 calc R U . . .
C17 C 0.2680(3) 0.7517(6) 0.4823(3) 0.0440(14) Uani 1 1 d . . . . .
H17A H 0.2995 0.6997 0.4443 0.053 Uiso 1 1 calc R U . . .
H17B H 0.2631 0.6953 0.5318 0.053 Uiso 1 1 calc R U . . .
C18 C 0.3067(3) 0.8847(6) 0.5040(3) 0.0470(15) Uani 1 1 d . . . . .
H18A H 0.2851 0.9235 0.5536 0.056 Uiso 1 1 calc R U . . .
H18B H 0.3622 0.8693 0.5147 0.056 Uiso 1 1 calc R U . . .
C19 C 0.1369(4) 0.8257(9) 0.5046(4) 0.068(2) Uani 1 1 d . . . . .
H19A H 0.0861 0.7851 0.4904 0.082 Uiso 1 1 calc DR U . B 1
H19B H 0.1538 0.7879 0.5581 0.082 Uiso 1 1 calc R U . B 1
C20A C 0.1276(8) 0.9644(17) 0.5129(7) 0.067(3) Uani 0.535(10) 1 d . . P C 1
H20A H 0.1738 1.0038 0.5410 0.080 Uiso 0.535(10) 1 calc R U P C 1
H20B H 0.0833 0.9825 0.5468 0.080 Uiso 0.535(10) 1 calc R U P C 1
C20B C 0.0721(7) 0.9488(15) 0.4595(7) 0.067(3) Uani 0.465(10) 1 d . . P C 2
H20C H 0.0381 0.9051 0.4175 0.080 Uiso 0.465(10) 1 calc DR U P C 2
H20D H 0.0403 0.9913 0.5010 0.080 Uiso 0.465(10) 1 calc R U P C 2
N5 N 0.2843(3) 0.7281(5) 0.2296(3) 0.0406(11) Uani 1 1 d . . . . .
N6 N 0.5162(3) 0.4898(5) 0.1076(3) 0.0505(13) Uani 1 1 d . . . . .
N7 N 0.0961(3) 0.1524(7) 0.0277(4) 0.0714(18) Uani 1 1 d . . . . .
O5 O 0.2761(2) 0.8182(4) 0.1742(2) 0.0406(9) Uani 1 1 d . . . . .
O6 O 0.3105(2) 0.7621(4) 0.2966(2) 0.0499(10) Uani 1 1 d . . . . .
O7 O 0.2622(3) 0.6082(4) 0.2137(3) 0.0652(13) Uani 1 1 d . . . . .
O8 O 0.5794(3) 0.5441(6) 0.1254(3) 0.0731(15) Uani 1 1 d . . . . .
O9 O 0.4576(2) 0.5385(5) 0.1361(3) 0.0586(12) Uani 1 1 d . . . . .
O10 O 0.5141(3) 0.3857(4) 0.0632(3) 0.0640(13) Uani 1 1 d . . . . .
O11 O 0.1424(4) 0.2062(7) -0.0148(5) 0.122(3) Uani 1 1 d . . . . .
O12 O 0.1172(3) 0.0601(7) 0.0725(3) 0.0937(19) Uani 1 1 d . . . . .
O13 O 0.0313(4) 0.1915(10) 0.0208(5) 0.167(4) Uani 1 1 d . . . . .

loop_
_atom_site_aniso_label
_atom_site_aniso_U_11
_atom_site_aniso_U_22
_atom_site_aniso_U_33
_atom_site_aniso_U_23
_atom_site_aniso_U_13
_atom_site_aniso_U_12
Cu1 0.0377(4) 0.0282(3) 0.0320(3) 0.0004(3) 0.0033(3) -0.0041(3)
Cu2 0.0328(3) 0.0326(3) 0.0272(3) 0.0021(3) 0.0010(2) -0.0010(3)
O1 0.046(2) 0.047(2) 0.047(2) -0.0070(19) -0.0153(19) 0.0033(19)
O2 0.043(2) 0.0327(19) 0.036(2) 0.0019(16) 0.0107(16) -0.0015(16)
O3 0.036(2) 0.050(2) 0.037(2) -0.0019(17) -0.0032(16) -0.0050(18)
O4 0.053(3) 0.063(3) 0.065(3) -0.012(2) 0.022(2) 0.005(2)
N1 0.029(2) 0.036(2) 0.035(2) -0.0010(19) -0.0036(17) -0.0022(19)
N2 0.043(3) 0.031(2) 0.030(2) -0.0011(18) -0.0006(18) -0.002(2)
N3 0.033(2) 0.046(3) 0.033(2) 0.004(2) 0.0014(18) -0.004(2)
N4 0.052(3) 0.044(3) 0.031(2) 0.010(2) 0.004(2) -0.011(2)
C1 0.039(3) 0.041(3) 0.043(3) 0.007(3) -0.006(2) 0.000(3)
C2 0.045(3) 0.052(4) 0.048(4) 0.010(3) 0.002(3) 0.008(3)
C3 0.036(3) 0.063(4) 0.064(4) 0.011(3) 0.005(3) 0.008(3)
C4 0.037(3) 0.053(4) 0.057(4) 0.014(3) -0.003(3) -0.007(3)
C5 0.040(3) 0.046(3) 0.037(3) 0.009(3) -0.006(2) -0.003(3)
C6 0.043(3) 0.033(3) 0.047(3) 0.005(2) -0.002(2) -0.021(2)
C7 0.053(4) 0.029(3) 0.047(3) 0.008(2) -0.003(3) -0.006(3)
C8 0.053(4) 0.051(4) 0.036(3) 0.015(3) -0.003(3) -0.002(3)
C9 0.063(4) 0.024(3) 0.039(3) -0.001(2) 0.005(3) -0.001(3)
C10 0.056(4) 0.032(3) 0.046(3) 0.001(2) 0.012(3) 0.004(3)
C11 0.026(3) 0.058(4) 0.029(3) -0.007(2) -0.003(2) 0.004(2)
C12 0.037(3) 0.078(5) 0.043(3) -0.003(3) -0.004(3) 0.000(3)
C13 0.069(5) 0.102(6) 0.060(5) -0.008(4) -0.012(4) -0.047(5)
C14 0.104(6) 0.089(6) 0.062(5) 0.012(4) -0.019(4) -0.059(5)
C15 0.067(4) 0.046(4) 0.045(3) 0.008(3) -0.004(3) -0.030(3)
C16 0.102(6) 0.046(4) 0.051(4) 0.017(3) -0.023(4) -0.037(4)
C17 0.050(3) 0.051(4) 0.031(3) 0.014(3) -0.007(2) 0.003(3)
C18 0.046(3) 0.067(4) 0.027(3) 0.011(3) -0.013(2) -0.007(3)
C19 0.052(4) 0.106(7) 0.048(4) 0.026(4) 0.011(3) -0.001(4)
C20A 0.053(6) 0.109(9) 0.041(5) 0.000(6) 0.029(4) 0.008(6)
C20B 0.053(6) 0.109(9) 0.041(5) 0.000(6) 0.029(4) 0.008(6)
N5 0.051(3) 0.039(3) 0.032(3) 0.003(2) 0.008(2) 0.009(2)
N6 0.054(3) 0.046(3) 0.051(3) 0.005(3) 0.000(3) -0.003(3)
N7 0.052(4) 0.092(5) 0.070(4) 0.029(4) 0.006(3) 0.021(4)
O5 0.057(2) 0.032(2) 0.034(2) -0.0028(16) 0.0097(17) -0.0092(18)
O6 0.057(3) 0.059(3) 0.034(2) 0.0004(19) -0.0066(18) 0.019(2)
O7 0.103(4) 0.028(2) 0.066(3) -0.005(2) 0.018(3) -0.005(2)
O8 0.040(3) 0.090(4) 0.090(4) -0.039(3) 0.002(2) -0.002(3)
O9 0.039(2) 0.055(3) 0.083(3) 0.005(2) 0.011(2) 0.002(2)
O10 0.090(4) 0.040(3) 0.062(3) -0.007(2) 0.008(3) -0.012(2)
O11 0.086(4) 0.126(6) 0.157(6) 0.079(5) 0.048(4) 0.019(4)
O12 0.087(4) 0.111(5) 0.083(4) 0.052(4) -0.002(3) 0.020(3)
O13 0.074(4) 0.243(10) 0.186(8) 0.120(8) 0.040(5) 0.068(6)

loop_
_atom_type_symbol
_atom_type_description
_atom_type_scat_dispersion_real
_atom_type_scat_dispersion_imag
_atom_type_scat_source
C C 0.0033 0.0016 'International Tables Vol C Tables 4.2.6.8 and 6.1.1.4'
H H 0.0000 0.0000 'International Tables Vol C Tables 4.2.6.8 and 6.1.1.4'
N N 0.0061 0.0033 'International Tables Vol C Tables 4.2.6.8 and 6.1.1.4'
O O 0.0106 0.0060 'International Tables Vol C Tables 4.2.6.8 and 6.1.1.4'
Cu Cu 0.3201 1.2651 'International Tables Vol C Tables 4.2.6.8 and 6.1.1.4'

loop_
_geom_angle_atom_site_label_1
_geom_angle_atom_site_label_2
_geom_angle_atom_site_label_3
_geom_angle
O2 Cu1 N1 159.34(17)
O2 Cu1 O5 96.56(15)
N1 Cu1 O5 95.80(16)
O2 Cu1 N2 86.57(16)
N1 Cu1 N2 84.41(17)
O5 Cu1 N2 169.02(16)
O2 Cu1 O1 113.26(15)
N1 Cu1 O1 83.60(16)
O5 Cu1 O1 88.17(14)
N2 Cu1 O1 80.94(15)
O2 Cu2 N3 95.97(17)
O2 Cu2 O3 95.84(16)
N3 Cu2 O3 164.41(17)
O2 Cu2 N4 174.80(18)
N3 Cu2 N4 83.89(18)
O3 Cu2 N4 83.42(17)
O2 Cu2 O4 103.36(16)
N3 Cu2 O4 92.41(17)
O3 Cu2 O4 94.72(17)
N4 Cu2 O4 81.84(19)
C8 O1 Cu1 102.2(3)
C8 O1 H1 109.5
Cu1 O1 H1 110.9
C10 O2 Cu2 120.5(3)
C10 O2 Cu1 111.5(3)
Cu2 O2 Cu1 119.73(19)
C18 O3 Cu2 112.9(3)
C18 O3 H3 109.5
Cu2 O3 H3 111.8
C20B O4 Cu2 108.8(6)
C20A O4 Cu2 98.3(5)
C20A O4 H4 109.5
Cu2 O4 H4 105.6
C5 N1 C1 120.0(5)
C5 N1 Cu1 113.3(4)
C1 N1 Cu1 126.3(4)
C9 N2 C6 113.6(4)
C9 N2 C7 109.8(4)
C6 N2 C7 111.1(4)
C9 N2 Cu1 105.2(3)
C6 N2 Cu1 106.5(3)
C7 N2 Cu1 110.4(3)
C11 N3 C15 119.7(5)
C11 N3 Cu2 126.9(4)
C15 N3 Cu2 113.4(4)
C16 N4 C17 112.1(5)
C16 N4 C19 110.2(5)
C17 N4 C19 111.2(4)
C16 N4 Cu2 107.2(3)
C17 N4 Cu2 104.5(3)
C19 N4 Cu2 111.5(4)
N1 C1 C2 122.4(6)
N1 C1 H1A 118.8
C2 C1 H1A 118.8
C1 C2 C3 118.2(6)
C1 C2 H2 120.9
C3 C2 H2 120.9
C4 C3 C2 119.2(6)
C4 C3 H3A 120.4
C2 C3 H3A 120.4
C3 C4 C5 120.1(6)
C3 C4 H4A 119.9
C5 C4 H4A 119.9
N1 C5 C4 120.0(6)
N1 C5 C6 116.8(5)
C4 C5 C6 123.2(5)
C5 C6 N2 110.5(4)
C5 C6 H6A 109.5
N2 C6 H6A 109.5
C5 C6 H6B 109.5
N2 C6 H6B 109.5
H6A C6 H6B 108.1
C8 C7 N2 112.4(4)
C8 C7 H7A 109.1
N2 C7 H7A 109.1
C8 C7 H7B 109.1
N2 C7 H7B 109.1
H7A C7 H7B 107.9
O1 C8 C7 110.5(4)
O1 C8 H8A 109.5
C7 C8 H8A 109.5
O1 C8 H8B 109.5
C7 C8 H8B 109.5
H8A C8 H8B 108.1
N2 C9 C10 108.5(4)
N2 C9 H9A 110.0
C10 C9 H9A 110.0
N2 C9 H9B 110.0
C10 C9 H9B 110.0
H9A C9 H9B 108.4
O2 C10 C9 109.7(4)
O2 C10 H10A 109.7
C9 C10 H10A 109.7
O2 C10 H10B 109.7
C9 C10 H10B 109.7
H10A C10 H10B 108.2
N3 C11 C12 121.3(6)
N3 C11 H11 119.4
C12 C11 H11 119.4
C13 C12 C11 119.7(6)
C13 C12 H12 120.1
C11 C12 H12 120.1
C12 C13 C14 118.2(6)
C12 C13 H13 120.9
C14 C13 H13 120.9
C15 C14 C13 120.3(7)
C15 C14 H14 119.9
C13 C14 H14 119.9
N3 C15 C14 120.7(6)
N3 C15 C16 115.5(5)
C14 C15 C16 123.8(6)
N4 C16 C15 111.3(5)
N4 C16 H16A 109.4
C15 C16 H16A 109.4
N4 C16 H16B 109.4
C15 C16 H16B 109.4
H16A C16 H16B 108.0
N4 C17 C18 110.5(5)
N4 C17 H17A 109.6
C18 C17 H17A 109.6
N4 C17 H17B 109.6
C18 C17 H17B 109.6
H17A C17 H17B 108.1
O3 C18 C17 108.5(4)
O3 C18 H18A 110.0
C17 C18 H18A 110.0
O3 C18 H18B 110.0
C17 C18 H18B 110.0
H18A C18 H18B 108.4
C20A C19 N4 117.5(7)
N4 C19 C20B 110.1(5)
C20A C19 H19A 107.9
N4 C19 H19A 107.9
C20A C19 H19B 107.9
N4 C19 H19B 107.9
H19A C19 H19B 107.2
C19 C20A O4 111.4(9)
C19 C20A H20A 109.3
O4 C20A H20A 109.3
C19 C20A H20B 109.3
O4 C20A H20B 109.3
H20A C20A H20B 108.0
O4 C20B C19 104.5(8)
O4 C20B H20C 110.9
C19 C20B H20C 110.9
O4 C20B H20D 110.9
C19 C20B H20D 110.9
H20C C20B H20D 108.9
O6 N5 O7 122.8(5)
O6 N5 O5 119.4(5)
O7 N5 O5 117.8(5)
O9 N6 O8 119.2(5)
O9 N6 O10 121.9(6)
O8 N6 O10 118.9(5)
O13 N7 O12 123.8(7)
O13 N7 O11 117.4(7)
O12 N7 O11 118.7(6)
N5 O5 Cu1 116.4(3)

loop_
_geom_bond_atom_site_label_1
_geom_bond_atom_site_label_2
_geom_bond_distance
Cu1 O2 1.928(3)
Cu1 N1 1.983(4)
Cu1 O5 1.983(4)
Cu1 N2 2.017(4)
Cu1 O1 2.412(4)
Cu2 O2 1.921(3)
Cu2 N3 1.999(4)
Cu2 O3 2.007(4)
Cu2 N4 2.016(4)
Cu2 O4 2.328(4)
O1 C8 1.434(7)
O1 H1 0.8400
O2 C10 1.420(6)
O3 C18 1.452(6)
O3 H3 0.8400
O4 C20B 1.244(14)
O4 C20A 1.560(14)
O4 H4 0.8400
N1 C5 1.330(7)
N1 C1 1.342(7)
N2 C9 1.489(7)
N2 C6 1.500(7)
N2 C7 1.509(7)
N3 C11 1.334(6)
N3 C15 1.345(7)
N4 C16 1.480(7)
N4 C17 1.480(7)
N4 C19 1.484(8)
C1 C2 1.374(8)
C1 H1A 0.9500
C2 C3 1.383(9)
C2 H2 0.9500
C3 C4 1.367(9)
C3 H3A 0.9500
C4 C5 1.396(8)
C4 H4A 0.9500
C5 C6 1.489(8)
C6 H6A 0.9900
C6 H6B 0.9900
C7 C8 1.500(8)
C7 H7A 0.9900
C7 H7B 0.9900
C8 H8A 0.9900
C8 H8B 0.9900
C9 C10 1.515(8)
C9 H9A 0.9900
C9 H9B 0.9900
C10 H10A 0.9900
C10 H10B 0.9900
C11 C12 1.371(8)
C11 H11 0.9500
C12 C13 1.370(10)
C12 H12 0.9500
C13 C14 1.377(10)
C13 H13 0.9500
C14 C15 1.361(9)
C14 H14 0.9500
C15 C16 1.494(9)
C16 H16A 0.9900
C16 H16B 0.9900
C17 C18 1.494(8)
C17 H17A 0.9900
C17 H17B 0.9900
C18 H18A 0.9900
C18 H18B 0.9900
C19 C20A 1.364(16)
C19 C20B 1.786(4)
C19 H19A 0.9900
C19 H19B 0.9900
C20A H20A 0.9900
C20A H20B 0.9900
C20B H20C 0.9900
C20B H20D 0.9900
N5 O6 1.223(6)
N5 O7 1.251(6)
N5 O5 1.268(5)
N6 O9 1.239(6)
N6 O8 1.247(6)
N6 O10 1.248(6)
N7 O13 1.196(7)
N7 O12 1.208(7)
N7 O11 1.211(7)

loop_
_geom_hbond_atom_site_label_D
_geom_hbond_atom_site_label_H
_geom_hbond_atom_site_label_A
_geom_hbond_distance_DH
_geom_hbond_distance_HA
_geom_hbond_distance_DA
_geom_hbond_angle_DHA
_geom_hbond_site_symmetry_A
O1 H1 O12 0.84 2.08 2.879(7) 159.5 1_565
O3 H3 O8 0.84 1.72 2.546(6) 168.4 2_655
O4 H4 O11 0.84 1.92 2.706(8) 154.8 4_576

loop_
_geom_torsion_atom_site_label_1
_geom_torsion_atom_site_label_2
_geom_torsion_atom_site_label_3
_geom_torsion_atom_site_label_4
_geom_torsion
C5 N1 C1 C2 0.9(8)
Cu1 N1 C1 C2 173.8(4)
N1 C1 C2 C3 0.6(9)
C1 C2 C3 C4 -0.6(9)
C2 C3 C4 C5 -0.7(9)
C1 N1 C5 C4 -2.2(8)
Cu1 N1 C5 C4 -176.0(4)
C1 N1 C5 C6 -179.5(5)
Cu1 N1 C5 C6 6.7(6)
C3 C4 C5 N1 2.2(9)
C3 C4 C5 C6 179.3(5)
N1 C5 C6 N2 -25.9(7)
C4 C5 C6 N2 156.9(5)
C9 N2 C6 C5 146.1(4)
C7 N2 C6 C5 -89.5(5)
Cu1 N2 C6 C5 30.8(5)
C9 N2 C7 C8 -157.3(5)
C6 N2 C7 C8 76.2(6)
Cu1 N2 C7 C8 -41.8(5)
Cu1 O1 C8 C7 -38.9(5)
N2 C7 C8 O1 57.0(6)
C6 N2 C9 C10 -155.0(4)
C7 N2 C9 C10 79.8(5)
Cu1 N2 C9 C10 -38.9(5)
Cu2 O2 C10 C9 116.8(4)
Cu1 O2 C10 C9 -31.6(5)
N2 C9 C10 O2 47.5(6)
C15 N3 C11 C12 2.2(8)
Cu2 N3 C11 C12 -175.4(4)
N3 C11 C12 C13 -1.3(9)
C11 C12 C13 C14 1.4(11)
C12 C13 C14 C15 -2.5(13)
C11 N3 C15 C14 -3.3(10)
Cu2 N3 C15 C14 174.6(6)
C11 N3 C15 C16 174.4(6)
Cu2 N3 C15 C16 -7.7(7)
C13 C14 C15 N3 3.5(13)
C13 C14 C15 C16 -174.0(8)
C17 N4 C16 C15 -145.8(6)
C19 N4 C16 C15 89.9(6)
Cu2 N4 C16 C15 -31.6(7)
N3 C15 C16 N4 26.9(9)
C14 C15 C16 N4 -155.4(7)
C16 N4 C17 C18 163.8(5)
C19 N4 C17 C18 -72.3(6)
Cu2 N4 C17 C18 48.0(5)
Cu2 O3 C18 C17 17.3(6)
N4 C17 C18 O3 -43.6(6)
C16 N4 C19 C20A -140.6(9)
C17 N4 C19 C20A 94.5(9)
Cu2 N4 C19 C20A -21.6(10)
C16 N4 C19 C20B -90.6(8)
C17 N4 C19 C20B 144.5(8)
Cu2 N4 C19 C20B 28.3(8)
N4 C19 C20A O4 48.2(12)
Cu2 O4 C20A C19 -44.3(9)
Cu2 O4 C20B C19 45.5(9)
N4 C19 C20B O4 -52.7(12)
O6 N5 O5 Cu1 2.8(6)
O7 N5 O5 Cu1 -179.8(4)
